data_2201180
loop_
_publ_author_name
'Wolfgang Kliegel'
'Ulf Riebe'
'Brian O. Patrick'
'Steven J. Rettig'
'James Trotter'

_publ_section_title
;
 <i>N</i>-Hydroxypiperidinium chloride
;
_journal_issue 5
_journal_name_full 'Acta Crystallographica Section E'
_journal_page_first o509
_journal_page_last o510
_journal_paper_doi 10.1107/S1600536802005792
_journal_volume 58
_journal_year 2002
_chemical_formula_iupac 'C5 H12 N O 1+, Cl 1-'
_chemical_formula_moiety 'C5 H12 N O 1+, Cl 1-'
_chemical_formula_structural '(C H2)5 N H O H, Cl'
_chemical_formula_sum 'C5 H12 Cl N O'
_chemical_formula_weight 137.61
_space_group_IT_number 14
_symmetry_cell_setting monoclinic
_symmetry_space_group_name_Hall '-P 2ybc'
_symmetry_space_group_name_H-M 'P 1 21/c 1'
_cell_angle_alpha 90
_cell_angle_beta 93.333(4)
_cell_angle_gamma 90
_cell_formula_units_Z 4
_cell_length_a 7.1304(5)
_cell_length_b 7.0213(5)
_cell_length_c 14.4857(9)
_cell_measurement_reflns_used 4174
_cell_measurement_temperature 173
_cell_measurement_theta_max 27.79
_cell_measurement_theta_min 2.86
_cell_volume 724.00(9)
_computing_cell_refinement d*TREK
_computing_data_collection 'd*TREK (Molecular Structure Corporation, 2001)'
_computing_data_reduction d*TREK
_computing_publication_material 'TEXSAN (MSC, 1997)'
_computing_structure_refinement 'TEXSAN (Molecular Structure Corporation, 1997)'
_computing_structure_solution 'SIR97 (Altomare et al., 1999)'
_diffrn_ambient_temperature 173
_diffrn_measured_fraction_theta_full 97
_diffrn_measured_fraction_theta_max 89
_diffrn_measurement_device_type 'Quantum CCD'
_diffrn_measurement_method 'area detector'
_diffrn_radiation_monochromator graphite
_diffrn_radiation_source 'X-ray tube'
_diffrn_radiation_type 'Mo K\a'
_diffrn_radiation_wavelength 0.7107
_diffrn_reflns_av_R_equivalents 0.029
_diffrn_reflns_av_sigmaI/netI 0.050
_diffrn_reflns_limit_h_max 9
_diffrn_reflns_limit_h_min -8
_diffrn_reflns_limit_k_max 8
_diffrn_reflns_limit_k_min -8
_diffrn_reflns_limit_l_max 15
_diffrn_reflns_limit_l_min -17
_diffrn_reflns_number 6650
_diffrn_reflns_reduction_process 'Lp corrections applied'
_diffrn_reflns_theta_full 25.6
_diffrn_reflns_theta_max 27
_diffrn_reflns_theta_min 2.9
_diffrn_standards_number 0
_exptl_absorpt_coefficient_mu 0.439
_exptl_absorpt_correction_T_max 0.92
_exptl_absorpt_correction_T_min 0.86
_exptl_absorpt_correction_type multi-scan
_exptl_absorpt_process_details '(d*TREK; Molecular Structure Corporation, 2001)'
_exptl_crystal_colour colorless
_exptl_crystal_density_diffrn 1.262
_exptl_crystal_density_meas ?
_exptl_crystal_description block
_exptl_crystal_F_000 296
_exptl_crystal_size_max 0.20
_exptl_crystal_size_mid 0.20
_exptl_crystal_size_min 0.20
_refine_diff_density_max 0.26
_refine_diff_density_min -0.29
_refine_ls_extinction_method none
_refine_ls_goodness_of_fit_all 1.625
_refine_ls_goodness_of_fit_ref 1.625
_refine_ls_hydrogen_treatment mixed
_refine_ls_matrix_type full
_refine_ls_number_constraints 0
_refine_ls_number_parameters 81
_refine_ls_number_reflns 1526
_refine_ls_number_restraints 0
_refine_ls_R_factor_all 0.047
_refine_ls_R_factor_gt 0.028
_refine_ls_shift/su_max 0.0011
_refine_ls_shift/su_mean 0.0001
_refine_ls_structure_factor_coef Fsqd
_refine_ls_weighting_details 'w = 1/[\s^2^(Fo)]'
_refine_ls_weighting_scheme sigma
_refine_ls_wR_factor_all 0.061
_refine_ls_wR_factor_ref 0.061
_reflns_number_gt 1230
_reflns_number_total 1526
_reflns_threshold_expression I>3\s(I)
_cod_data_source_file om6086.cif
_cod_data_source_block I
_cod_depositor_comments
;
The following automatic conversions were performed:

'_exptl_crystal_density_meas' value 'not measured' was changed to '?'
- the value is perceived as not measured.

Automatic conversion script
Id: cif_fix_values 3008 2015-01-20 13:52:24Z robertas 
;
_cod_original_cell_volume 724.00(7)
_cod_original_sg_symbol_H-M 'P 21/c'
_cod_database_code 2201180
_cod_database_fobs_code 2201180

loop_
_symmetry_equiv_pos_as_xyz
'  +x,  +y,  +z'
'  -x,1/2+y,1/2-z'
'  -x,  -y,  -z'
'  +x,1/2-y,1/2+z'

loop_
_atom_site_label
_atom_site_fract_x
_atom_site_fract_y
_atom_site_fract_z
_atom_site_U_iso_or_equiv
_atom_site_adp_type
_atom_site_calc_flag
_atom_site_calc_attached_atom
_atom_site_refinement_flags
_atom_site_occupancy
Cl1 0.24319(5) 0.09979(6) 1.08369(2) 0.02880(10) Uani d ? . 1.000
O1 0.1190(2) -0.0039(2) 0.83651(7) 0.0312(3) Uani d ? . 1.000
N1 0.1981(2) 0.1649(2) 0.87582(8) 0.0177(3) Uani d ? . 1.000
C1 0.0638(2) 0.3262(2) 0.86723(9) 0.0237(4) Uani d ? . 1.000
C2 0.1571(2) 0.5054(2) 0.90580(10) 0.0289(4) Uani d ? . 1.000
C3 0.3365(2) 0.5492(2) 0.85760(10) 0.0298(4) Uani d ? . 1.000
C4 0.4680(2) 0.3798(2) 0.86630(10) 0.0285(4) Uani d ? . 1.000
C5 0.3741(2) 0.2008(2) 0.82795(9) 0.0231(4) Uani d ? . 1.000
H1 0.0249 0.3458 0.8019 0.028 Uiso c ? . 1.000
H2 -0.0468 0.2972 0.9019 0.028 Uiso c ? . 1.000
H3 0.0698 0.6125 0.8967 0.035 Uiso c ? . 1.000
H4 0.1880 0.4879 0.9720 0.035 Uiso c ? . 1.000
H5 0.3053 0.5756 0.7921 0.036 Uiso c ? . 1.000
H6 0.3980 0.6609 0.8865 0.036 Uiso c ? . 1.000
H7 0.5796 0.4062 0.8321 0.034 Uiso c ? . 1.000
H8 0.5055 0.3597 0.9318 0.034 Uiso c ? . 1.000
H9 0.4595 0.0924 0.8379 0.028 Uiso c ? . 1.000
H10 0.3438 0.2167 0.7615 0.028 Uiso c ? . 1.000
H11 0.227(2) 0.142(3) 0.9370(10) 0.044(5) Uiso d ? . 1.000
H12 0.007(3) -0.020(3) 0.8650(10) 0.067(7) Uiso d ? . 1.000

loop_
_atom_site_aniso_label
_atom_site_aniso_U_11
_atom_site_aniso_U_22
_atom_site_aniso_U_33
_atom_site_aniso_U_12
_atom_site_aniso_U_13
_atom_site_aniso_U_23
Cl1 0.0277(2) 0.0386(2) 0.0195(2) -0.0037(2) -0.00340(10) 0.0078(2)
O1 0.0382(7) 0.0242(6) 0.0317(6) -0.0101(6) .0064(5) -0.0127(5)
N1 0.0217(6) 0.0176(6) 0.0137(6) 0.0008(5) 0.0010(4) -0.0006(4)
C1 0.0189(7) 0.0252(9) 0.0274(7) 0.0053(7) 0.0036(6) 0.0065(6)
C2 0.0330(9) 0.0173(8) 0.0379(9) 0.0047(8) 0.0143(7) 0.0035(7)
C3 0.0321(9) 0.0237(9) 0.0344(9) -0.0055(7) 0.0078(7) 0.0043(6)
C4 0.0203(8) 0.0350(10) 0.0306(8) -0.0022(8) 0.0042(6) 0.0058(7)
C5 0.0197(7) 0.0282(9) 0.0221(7) 0.0066(7) 0.0064(5) 0.0018(6)

loop_
_atom_type_symbol
_atom_type_description
_atom_type_scat_dispersion_real
_atom_type_scat_dispersion_imag
_atom_type_scat_source
C C 0.0033 0.0016 'International Tables Vol C Tables 4.2.6.8 and 6.1.1.4'
H H 0.0000 0.0000 'International Tables Vol C Tables 4.2.6.8 and 6.1.1.4'
Cl Cl 0.1484 0.1585 'International Tables Vol C Tables 4.2.6.8 and 6.1.1.4'
N N 0.0061 0.0033 'International Tables Vol C Tables 4.2.6.8 and 6.1.1.4'
O O 0.0106 0.0060 'International Tables Vol C Tables 4.2.6.8 and 6.1.1.4'

loop_
_geom_angle_atom_site_label_1
_geom_angle_atom_site_label_2
_geom_angle_atom_site_label_3
_geom_angle
_geom_angle_publ_flag
N1 O1 H12 105.0(10) no
O1 N1 C1 111.40(10) yes
O1 N1 C5 106.30(10) yes
O1 N1 H11 108.0(10) no
C1 N1 C5 112.90(10) yes
C1 N1 H11 109.0(10) no
C5 N1 H11 109.0(10) no
N1 C1 C2 109.60(10) yes
N1 C1 H1 109.4 no
N1 C1 H2 109.4 no
C2 C1 H1 109.4 no
C2 C1 H2 109.4 no
H1 C1 H2 109.5 no
C1 C2 C3 111.20(10) yes
C1 C2 H3 109.0 no
C1 C2 H4 109.0 no
C3 C2 H3 109.0 no
C3 C2 H4 109.0 no
H3 C2 H4 109.5 no
C2 C3 C4 109.60(10) yes
C2 C3 H5 109.4 no
C2 C3 H6 109.4 no
C4 C3 H5 109.4 no
C4 C3 H6 109.4 no
H5 C3 H6 109.5 no
C3 C4 C5 111.30(10) yes
C3 C4 H7 109.0 no
C3 C4 H8 109.0 no
C5 C4 H7 109.0 no
C5 C4 H8 109.0 no
H7 C4 H8 109.5 no
N1 C5 C4 109.60(10) yes
N1 C5 H9 109.4 no
N1 C5 H10 109.4 no
C4 C5 H9 109.4 no
C4 C5 H10 109.4 no
H9 C5 H10 109.5 no

loop_
_geom_bond_atom_site_label_1
_geom_bond_atom_site_label_2
_geom_bond_site_symmetry_1
_geom_bond_site_symmetry_2
_geom_bond_distance
_geom_bond_publ_flag
O1 N1 . . 1.418(2) yes
O1 H12 . . 0.92(2) no
N1 C1 . . 1.484(2) yes
N1 C5 . . 1.490(2) yes
N1 H11 . . 0.91(2) no
C1 C2 . . 1.515(2) yes
C1 H1 . . 0.98 no
C1 H2 . . 0.98 no
C2 C3 . . 1.524(2) yes
C2 H3 . . 0.98 no
C2 H4 . . 0.98 no
C3 C4 . . 1.516(2) yes
C3 H5 . . 0.98 no
C3 H6 . . 0.98 no
C4 C5 . . 1.514(2) yes
C4 H7 . . 0.98 no
C4 H8 . . 0.98 no
C5 H9 . . 0.98 no
C5 H10 . . 0.98 no

loop_
_geom_contact_atom_site_label_1
_geom_contact_atom_site_label_2
_geom_contact_distance
_geom_contact_site_symmetry_2
_geom_contact_publ_flag
CL1 O1 2.9670(10) 3_557 no
CL1 N1 3.0440(10) . no
O1 C1 3.374(2) 2_546 no
O1 C3 3.506(2) 1_545 no
O1 C2 3.595(2) 1_545 no

loop_
_geom_torsion_atom_site_label_1
_geom_torsion_atom_site_label_2
_geom_torsion_atom_site_label_3
_geom_torsion_atom_site_label_4
_geom_torsion
_geom_torsion_publ_flag
O1 N1 C1 C2 -177.30(10) no
O1 N1 C5 C4 -179.90(10) no
N1 C1 C2 C3 56.6(2) no
N1 C5 C4 C3 -56.5(2) no
C1 N1 C5 C4 57.70(10) no
C1 C2 C3 C4 -56.4(2) no
C2 C1 N1 C5 -57.80(10) no
C2 C3 C4 C5 56.4(2) no

loop_
_cod_related_entry_id
_cod_related_entry_database
_cod_related_entry_code
1 ChemSpider 16037401
